data_4081137
loop_
_publ_author_name
'Chen, Jinxiang'
'Zhang, Chunhong'
'Xie, Tingwan'
'Wen, Ting Bin'
'Zhang, Hong'
'Xia, Haiping'

_publ_section_title
;
 Conversion of a Hydrido--Butenylcarbyne Complex to \h2-Allene-Coordinated
 Complexes and Metallabenzenes
;
_journal_issue 14
_journal_name_full Organometallics
_journal_page_first 3993
_journal_paper_doi 10.1021/om400469e
_journal_volume 32
_journal_year 2013
_chemical_formula_moiety 'C59 H52 B Cl2 F4 Os P3,C3H6Cl6'
_chemical_formula_sum 'C62 H58 B Cl8 F4 Os P3'
_chemical_formula_weight 1456.60
_chemical_name_systematic
; 
 ? 
;
_space_group_IT_number 14
_symmetry_cell_setting monoclinic
_symmetry_space_group_name_Hall '-P 2ybc'
_symmetry_space_group_name_H-M 'P 1 21/c 1'
_atom_sites_solution_hydrogens geom
_atom_sites_solution_primary direct
_atom_sites_solution_secondary difmap
_audit_creation_method SHELXL-97
_cell_angle_alpha 90.00
_cell_angle_beta 91.007(2)
_cell_angle_gamma 90.00
_cell_formula_units_Z 4
_cell_length_a 22.0370(5)
_cell_length_b 13.7037(3)
_cell_length_c 20.4654(4)
_cell_measurement_reflns_used 17649
_cell_measurement_temperature 173(2)
_cell_measurement_theta_max 29.0334
_cell_measurement_theta_min 2.6550
_cell_volume 6179.4(2)
_computing_cell_refinement 'Bruker FRAMBO'
_computing_data_collection 'Bruker FRAMBO'
_computing_data_reduction 'Bruker SAINT'
_computing_molecular_graphics 'Bruker SHELXTL'
_computing_publication_material 'Bruker SHELXTL'
_computing_structure_refinement 'SHELXL-97 (Sheldrick, 1997)'
_computing_structure_solution 'SHELXS-97 (Sheldrick, 1990)'
_diffrn_ambient_temperature 173(2)
_diffrn_measured_fraction_theta_full 0.999
_diffrn_measured_fraction_theta_max 0.999
_diffrn_measurement_device_type 'multiwire proportional'
_diffrn_measurement_method 'phi and omega scans'
_diffrn_radiation_monochromator graphite
_diffrn_radiation_source 'fine-focus sealed tube'
_diffrn_radiation_type MoK\a
_diffrn_radiation_wavelength 0.71073
_diffrn_reflns_av_R_equivalents 0.0530
_diffrn_reflns_av_sigmaI/netI 0.0640
_diffrn_reflns_limit_h_max 26
_diffrn_reflns_limit_h_min -26
_diffrn_reflns_limit_k_max 15
_diffrn_reflns_limit_k_min -16
_diffrn_reflns_limit_l_max 21
_diffrn_reflns_limit_l_min -24
_diffrn_reflns_number 51135
_diffrn_reflns_theta_full 25.00
_diffrn_reflns_theta_max 25.00
_diffrn_reflns_theta_min 2.66
_exptl_absorpt_coefficient_mu 2.539
_exptl_absorpt_correction_T_max 1.00000
_exptl_absorpt_correction_T_min 0.86302
_exptl_absorpt_correction_type multi-scan
_exptl_crystal_colour brown
_exptl_crystal_density_diffrn 1.566
_exptl_crystal_density_method 'not measured'
_exptl_crystal_description block
_exptl_crystal_F_000 2912
_exptl_crystal_size_max 0.4
_exptl_crystal_size_mid 0.2
_exptl_crystal_size_min 0.1
_refine_diff_density_max 2.035
_refine_diff_density_min -1.212
_refine_diff_density_rms 0.094
_refine_ls_extinction_method none
_refine_ls_goodness_of_fit_ref 0.984
_refine_ls_hydrogen_treatment mixed
_refine_ls_matrix_type full
_refine_ls_number_parameters 716
_refine_ls_number_reflns 10871
_refine_ls_number_restraints 12
_refine_ls_restrained_S_all 1.001
_refine_ls_R_factor_all 0.0484
_refine_ls_R_factor_gt 0.0326
_refine_ls_shift/su_max 0.002
_refine_ls_shift/su_mean 0.000
_refine_ls_structure_factor_coef Fsqd
_refine_ls_weighting_details 'calc w=1/[\s^2^(Fo^2^)+(0.0310P)^2^+0.0000P] where P=(Fo^2^+2Fc^2^)/3'
_refine_ls_weighting_scheme calc
_refine_ls_wR_factor_gt 0.0697
_refine_ls_wR_factor_ref 0.0717
_reflns_number_gt 8095
_reflns_number_total 10871
_reflns_threshold_expression >2sigma(I)
_cod_data_source_file om400469e_si_005.cif
_cod_data_source_block 1
_cod_depositor_comments
;
The following automatic conversions were performed:

'_symmetry_cell_setting' value 'Monoclinic' changed to 'monoclinic'
according to /home/saulius/struct/CIF-dictionaries/cif_core.dic
dictionary named 'cif_core.dic' version 2.4.2 from 2011-04-26.

Automatic conversion script
Id: cif_fix_values 1891 2012-01-12 08:04:46Z andrius 
;
_cod_original_sg_symbol_H-M P2(1)/c
_cod_database_code 4081137

loop_
_symmetry_equiv_pos_as_xyz
'x, y, z'
'-x, y+1/2, -z+1/2'
'-x, -y, -z'
'x, -y-1/2, z-1/2'

loop_
_atom_site_label
_atom_site_type_symbol
_atom_site_fract_x
_atom_site_fract_y
_atom_site_fract_z
_atom_site_U_iso_or_equiv
_atom_site_adp_type
_atom_site_occupancy
_atom_site_symmetry_multiplicity
_atom_site_calc_flag
_atom_site_refinement_flags
C324 C -0.2852(2) 1.2422(4) -0.4541(3) 0.0419(14) Uani 1 1 d .
H32B H -0.3034 1.2215 -0.4931 0.050 Uiso 1 1 calc R
C4 C -0.2146(2) 1.7517(3) -0.3924(2) 0.0288(12) Uani 1 1 d .
H4A H -0.1907 1.7840 -0.3586 0.035 Uiso 1 1 calc R
H4B H -0.2557 1.7449 -0.3768 0.035 Uiso 1 1 calc R
C3 C -0.1888(2) 1.6526(3) -0.4043(2) 0.0244(11) Uani 1 1 d .
H3A H -0.1549 1.6486 -0.4306 0.029 Uiso 1 1 calc R
C313 C -0.1319(3) 1.5076(4) -0.5841(3) 0.0442(14) Uani 1 1 d .
H31B H -0.1502 1.5380 -0.6200 0.053 Uiso 1 1 calc R
C03 C -0.1325(2) 1.4635(3) -0.4709(2) 0.0263(11) Uani 1 1 d .
C314 C -0.0496(3) 1.4180(4) -0.5379(3) 0.0572(18) Uani 1 1 d .
H31C H -0.0122 1.3879 -0.5428 0.069 Uiso 1 1 calc R
C315 C -0.0765(3) 1.4628(4) -0.5905(3) 0.0518(17) Uani 1 1 d .
H31D H -0.0573 1.4630 -0.6306 0.062 Uiso 1 1 calc R
C316 C -0.0768(2) 1.4164(4) -0.4778(3) 0.0414(14) Uani 1 1 d .
H31E H -0.0583 1.3847 -0.4426 0.050 Uiso 1 1 calc R
C6 C -0.1604(2) 1.5076(4) -0.5248(3) 0.0351(13) Uani 1 1 d .
H6A H -0.1982 1.5370 -0.5208 0.042 Uiso 1 1 calc R
C5 C -0.2154(2) 1.8151(4) -0.4540(2) 0.0395(14) Uani 1 1 d .
H5A H -0.2323 1.8779 -0.4441 0.059 Uiso 1 1 calc R
H5B H -0.2398 1.7841 -0.4874 0.059 Uiso 1 1 calc R
H5C H -0.1748 1.8232 -0.4692 0.059 Uiso 1 1 calc R
C1 C -0.26316(18) 1.5673(3) -0.3384(2) 0.0175(9) Uani 1 1 d .
C2 C -0.21072(18) 1.5686(3) -0.3798(2) 0.0194(9) Uani 1 1 d .
C10 C -0.44625(19) 1.4417(3) -0.3651(2) 0.0192(10) Uani 1 1 d .
C12 C -0.31149(19) 1.5708(3) -0.1134(2) 0.0201(10) Uani 1 1 d .
C13 C -0.2442(2) 1.4223(3) -0.1765(2) 0.0225(10) Uani 1 1 d .
C14 C -0.5085(2) 1.4430(3) -0.3656(2) 0.0254(11) Uani 1 1 d .
H14A H -0.5288 1.5009 -0.3749 0.030 Uiso 1 1 calc R
C16 C -0.4810(2) 1.6952(3) -0.3359(2) 0.0270(12) Uani 1 1 d .
H16A H -0.4687 1.6779 -0.2938 0.032 Uiso 1 1 calc R
C17 C -0.2027(2) 1.6248(3) -0.1746(2) 0.0213(11) Uani 1 1 d .
C18 C -0.45591(19) 1.6480(3) -0.3895(2) 0.0194(11) Uani 1 1 d .
C19 C -0.11405(19) 1.4419(3) -0.3300(2) 0.0262(11) Uani 1 1 d .
C20 C -0.0903(2) 1.5256(4) -0.2996(3) 0.0323(12) Uani 1 1 d .
H20A H -0.1055 1.5869 -0.3104 0.039 Uiso 1 1 calc R
C21 C -0.3578(2) 1.4472(4) -0.5584(2) 0.0362(13) Uani 1 1 d .
H21A H -0.3664 1.3924 -0.5837 0.043 Uiso 1 1 calc R
C22 C -0.3314(2) 1.6084(3) -0.4825(2) 0.0282(12) Uani 1 1 d .
H22A H -0.3223 1.6630 -0.4572 0.034 Uiso 1 1 calc R
C24 C -0.5414(2) 1.3596(3) -0.3523(2) 0.0314(12) Uani 1 1 d .
H24A H -0.5836 1.3623 -0.3512 0.038 Uiso 1 1 calc R
C25 C -0.3684(2) 1.5346(3) -0.4574(2) 0.0221(11) Uani 1 1 d .
C28 C -0.2894(2) 1.3511(3) -0.1760(2) 0.0296(12) Uani 1 1 d .
H28A H -0.3297 1.3686 -0.1837 0.036 Uiso 1 1 calc R
C29 C -0.1864(2) 1.6944(3) -0.2201(2) 0.0272(12) Uani 1 1 d .
H29A H -0.2089 1.7011 -0.2587 0.033 Uiso 1 1 calc R
C30 C -0.2201(2) 1.3521(3) -0.3945(2) 0.0238(11) Uani 1 1 d .
C31 C -0.4498(2) 1.2693(3) -0.3417(3) 0.0344(13) Uani 1 1 d .
H31A H -0.4296 1.2106 -0.3343 0.041 Uiso 1 1 calc R
C32 C -0.3771(2) 1.6760(3) -0.0537(2) 0.0298(12) Uani 1 1 d .
H32A H -0.3996 1.7333 -0.0515 0.036 Uiso 1 1 calc R
C34 C -0.3813(2) 1.4549(3) -0.4973(2) 0.0294(12) Uani 1 1 d .
H34A H -0.4065 1.4058 -0.4820 0.035 Uiso 1 1 calc R
C35 C -0.3444(2) 1.6561(3) -0.1089(2) 0.0258(11) Uani 1 1 d .
H35A H -0.3445 1.7004 -0.1433 0.031 Uiso 1 1 calc R
C36 C -0.4753(2) 1.6743(3) -0.4521(2) 0.0241(11) Uani 1 1 d .
H36A H -0.4594 1.6429 -0.4883 0.029 Uiso 1 1 calc R
C37 C -0.0904(2) 1.3507(4) -0.3133(3) 0.0364(13) Uani 1 1 d .
H37A H -0.1057 1.2948 -0.3334 0.044 Uiso 1 1 calc R
C38 C -0.0442(2) 1.3432(4) -0.2671(3) 0.0477(16) Uani 1 1 d .
H38A H -0.0283 1.2824 -0.2561 0.057 Uiso 1 1 calc R
C40 C -0.5421(2) 1.7938(3) -0.4072(3) 0.0316(13) Uani 1 1 d .
H40A H -0.5707 1.8432 -0.4131 0.038 Uiso 1 1 calc R
C41 C -0.1843(2) 1.3944(3) -0.1667(2) 0.0300(12) Uani 1 1 d .
H41A H -0.1539 1.4414 -0.1674 0.036 Uiso 1 1 calc R
C43 C -0.5240(2) 1.7672(3) -0.3452(3) 0.0321(13) Uani 1 1 d .
H43A H -0.5407 1.7980 -0.3092 0.039 Uiso 1 1 calc R
C45 C -0.3213(2) 1.5204(4) -0.5833(3) 0.0385(13) Uani 1 1 d .
H45A H -0.3057 1.5154 -0.6251 0.046 Uiso 1 1 calc R
C46 C -0.4168(2) 1.3535(3) -0.3538(2) 0.0293(12) Uani 1 1 d .
H46A H -0.3746 1.3509 -0.3543 0.035 Uiso 1 1 calc R
C47 C -0.5183(2) 1.7475(3) -0.4606(3) 0.0296(12) Uani 1 1 d .
H47A H -0.5310 1.7653 -0.5025 0.036 Uiso 1 1 calc R
C48 C -0.3085(2) 1.6004(4) -0.5448(2) 0.0323(12) Uani 1 1 d .
H48A H -0.2840 1.6499 -0.5609 0.039 Uiso 1 1 calc R
C49 C -0.1697(2) 1.6183(4) -0.1160(3) 0.0346(13) Uani 1 1 d .
H49A H -0.1810 1.5733 -0.0845 0.042 Uiso 1 1 calc R
C50 C -0.0217(2) 1.4267(4) -0.2372(3) 0.0489(16) Uani 1 1 d .
H50A H 0.0091 1.4216 -0.2057 0.059 Uiso 1 1 calc R
C51 C -0.1362(2) 1.7548(3) -0.2081(3) 0.0372(13) Uani 1 1 d .
H51A H -0.1253 1.8016 -0.2386 0.045 Uiso 1 1 calc R
C52 C -0.5118(2) 1.2724(3) -0.3406(2) 0.0325(13) Uani 1 1 d .
H52A H -0.5339 1.2161 -0.3321 0.039 Uiso 1 1 calc R
C53 C -0.2747(3) 1.2550(3) -0.1641(3) 0.0393(14) Uani 1 1 d .
H53A H -0.3050 1.2078 -0.1635 0.047 Uiso 1 1 calc R
C54 C -0.2337(2) 1.3043(3) -0.3369(2) 0.0292(12) Uani 1 1 d .
H54A H -0.2176 1.3257 -0.2971 0.035 Uiso 1 1 calc R
C55 C -0.2460(2) 1.3222(3) -0.4540(3) 0.0349(13) Uani 1 1 d .
H55A H -0.2372 1.3547 -0.4926 0.042 Uiso 1 1 calc R
C56 C -0.3768(2) 1.6126(4) -0.0021(3) 0.0410(14) Uani 1 1 d .
H56A H -0.3989 1.6262 0.0351 0.049 Uiso 1 1 calc R
C57 C -0.2143(3) 1.2282(4) -0.1529(3) 0.0452(15) Uani 1 1 d .
H57A H -0.2046 1.1636 -0.1436 0.054 Uiso 1 1 calc R
C60 C -0.2715(2) 1.2247(3) -0.3395(3) 0.0352(13) Uani 1 1 d .
H60A H -0.2798 1.1907 -0.3013 0.042 Uiso 1 1 calc R
C61 C -0.0443(2) 1.5164(4) -0.2536(3) 0.0439(15) Uani 1 1 d .
H61A H -0.0285 1.5718 -0.2335 0.053 Uiso 1 1 calc R
C62 C -0.1202(2) 1.6784(4) -0.1047(3) 0.0405(14) Uani 1 1 d .
H62A H -0.0985 1.6740 -0.0655 0.049 Uiso 1 1 calc R
C63 C -0.3107(2) 1.5069(3) -0.0616(2) 0.0367(13) Uani 1 1 d .
H63A H -0.2884 1.4494 -0.0638 0.044 Uiso 1 1 calc R
C64 C -0.1691(3) 1.2975(4) -0.1556(3) 0.0406(14) Uani 1 1 d .
H64A H -0.1287 1.2794 -0.1502 0.049 Uiso 1 1 calc R
C65 C -0.1030(2) 1.7446(4) -0.1512(3) 0.0380(14) Uani 1 1 d .
H65A H -0.0687 1.7828 -0.1440 0.046 Uiso 1 1 calc R
C67 C -0.3433(3) 1.5287(4) -0.0061(3) 0.0532(17) Uani 1 1 d .
H67A H -0.3425 1.4856 0.0290 0.064 Uiso 1 1 calc R
C68 C -0.2971(2) 1.1946(4) -0.3972(3) 0.0425(15) Uani 1 1 d .
H68A H -0.3229 1.1409 -0.3978 0.051 Uiso 1 1 calc R
Cl2 Cl -0.34371(5) 1.74204(7) -0.27214(6) 0.0254(3) Uani 1 1 d .
Cl1 Cl -0.41479(5) 1.52977(8) -0.22228(6) 0.0240(3) Uani 1 1 d .
P1 P -0.26918(5) 1.54850(8) -0.18790(6) 0.0189(3) Uani 1 1 d .
P2 P -0.40021(5) 1.55043(8) -0.37667(6) 0.0182(3) Uani 1 1 d .
P3 P -0.16973(5) 1.45584(8) -0.39375(6) 0.0226(3) Uani 1 1 d .
Os1 Os -0.325814(8) 1.565204(12) -0.289440(9) 0.01613(6) Uani 1 1 d .
Cl1B Cl 0.55296(8) 0.48821(10) 0.12528(8) 0.0633(5) Uani 1 1 d .
Cl1A Cl 0.61715(7) 0.45305(12) 0.24884(9) 0.0704(5) Uani 1 1 d .
C1S C 0.5702(3) 0.5327(4) 0.2044(3) 0.0512(17) Uani 1 1 d .
H1SA H 0.5902 0.5955 0.2008 0.061 Uiso 1 1 calc R
H1SB H 0.5328 0.5423 0.2278 0.061 Uiso 1 1 calc R
Cl3A Cl 0.87871(9) 0.41594(14) 0.23918(9) 0.0808(6) Uani 1 1 d .
Cl3B Cl 0.77226(9) 0.53526(13) 0.21482(12) 0.0879(6) Uani 1 1 d .
Cl2A Cl 0.15385(9) 1.60897(17) -0.01532(10) 0.0958(7) Uani 1 1 d .
Cl2B Cl 0.03795(9) 1.62827(17) -0.08098(11) 0.1007(7) Uani 1 1 d .
C2S C 0.0780(3) 1.5773(5) -0.0155(4) 0.074(2) Uani 1 1 d .
H2SA H 0.0601 1.5989 0.0250 0.089 Uiso 1 1 calc R
H2SB H 0.0744 1.5068 -0.0176 0.089 Uiso 1 1 calc R
C3S C 0.8354(3) 0.4823(5) 0.1816(3) 0.0631(18) Uani 1 1 d .
H3SA H 0.8606 0.5329 0.1630 0.076 Uiso 1 1 calc R
H3SB H 0.8227 0.4390 0.1465 0.076 Uiso 1 1 calc R
F4 F -0.06383(15) 1.7615(3) 0.04574(18) 0.0713(11) Uani 1 1 d .
F3 F 0.01672(15) 1.6976(3) 0.1026(2) 0.0926(14) Uani 1 1 d .
B1 B -0.0428(3) 1.7105(4) 0.0972(4) 0.0420(17) Uani 1 1 d .
F2 F -0.0597(3) 1.7566(4) 0.1514(3) 0.145(2) Uani 1 1 d U
F1 F -0.0707(2) 1.6249(4) 0.0990(3) 0.1330(18) Uani 1 1 d U
H1 H -0.3240(19) 1.471(3) -0.290(2) 0.037(13) Uiso 1 1 d .

loop_
_atom_site_aniso_label
_atom_site_aniso_U_11
_atom_site_aniso_U_22
_atom_site_aniso_U_33
_atom_site_aniso_U_23
_atom_site_aniso_U_13
_atom_site_aniso_U_12
C324 0.048(4) 0.035(3) 0.042(4) -0.012(3) -0.006(3) -0.013(3)
C4 0.036(3) 0.023(3) 0.027(3) 0.001(2) 0.001(2) -0.008(2)
C3 0.019(3) 0.029(3) 0.025(3) 0.002(2) 0.000(2) -0.004(2)
C313 0.052(4) 0.050(3) 0.031(3) 0.001(3) 0.006(3) -0.008(3)
C03 0.023(3) 0.026(3) 0.030(3) -0.004(2) 0.009(2) -0.002(2)
C314 0.040(4) 0.076(5) 0.057(5) -0.023(4) 0.023(3) 0.008(3)
C315 0.055(4) 0.064(4) 0.037(4) -0.019(3) 0.025(3) -0.015(3)
C316 0.035(3) 0.050(4) 0.039(3) -0.003(3) 0.007(3) 0.012(3)
C6 0.036(3) 0.039(3) 0.030(3) -0.001(2) 0.005(3) 0.003(2)
C5 0.049(4) 0.036(3) 0.034(3) 0.013(2) -0.007(3) -0.009(3)
C1 0.021(2) 0.012(2) 0.019(2) 0.000(2) -0.0060(19) -0.0029(19)
C2 0.015(2) 0.024(2) 0.019(2) -0.003(2) -0.0025(19) -0.004(2)
C10 0.021(2) 0.018(2) 0.019(2) -0.002(2) -0.0008(19) -0.002(2)
C12 0.017(2) 0.023(2) 0.020(3) -0.001(2) 0.0002(19) -0.002(2)
C13 0.024(3) 0.025(3) 0.019(3) 0.000(2) 0.003(2) 0.005(2)
C14 0.024(3) 0.026(3) 0.026(3) -0.003(2) -0.002(2) 0.002(2)
C16 0.025(3) 0.024(3) 0.032(3) -0.001(2) -0.005(2) 0.003(2)
C17 0.022(3) 0.021(2) 0.021(3) -0.006(2) 0.003(2) 0.000(2)
C18 0.016(3) 0.016(2) 0.025(3) -0.001(2) -0.002(2) -0.0029(18)
C19 0.019(2) 0.032(3) 0.027(3) 0.006(2) 0.001(2) 0.004(2)
C20 0.024(3) 0.039(3) 0.034(3) 0.000(2) 0.003(3) -0.001(2)
C21 0.039(3) 0.045(3) 0.024(3) -0.012(3) -0.004(2) 0.004(3)
C22 0.027(3) 0.034(3) 0.024(3) -0.001(2) -0.004(2) -0.003(2)
C24 0.025(3) 0.033(3) 0.036(3) -0.002(2) 0.000(2) -0.007(2)
C25 0.017(3) 0.027(3) 0.022(3) 0.000(2) -0.003(2) 0.0027(19)
C28 0.035(3) 0.027(3) 0.026(3) 0.005(2) 0.001(2) 0.002(2)
C29 0.029(3) 0.028(3) 0.024(3) -0.002(2) -0.006(2) -0.004(2)
C30 0.023(3) 0.020(2) 0.029(3) 0.000(2) 0.004(2) 0.0062(19)
C31 0.043(4) 0.018(3) 0.041(4) 0.000(2) -0.012(3) -0.001(2)
C32 0.035(3) 0.026(3) 0.028(3) 0.000(2) 0.008(2) 0.005(2)
C34 0.025(3) 0.031(3) 0.032(3) -0.003(2) -0.003(2) 0.000(2)
C35 0.033(3) 0.023(3) 0.022(3) 0.004(2) 0.001(2) 0.000(2)
C36 0.023(3) 0.024(3) 0.025(3) 0.002(2) 0.001(2) -0.006(2)
C37 0.027(3) 0.035(3) 0.047(4) 0.005(3) -0.004(3) 0.004(2)
C38 0.036(4) 0.049(4) 0.058(4) 0.018(3) -0.003(3) 0.009(3)
C40 0.021(3) 0.026(3) 0.047(4) 0.006(2) -0.001(3) 0.005(2)
C41 0.031(3) 0.032(3) 0.027(3) 0.000(2) 0.000(2) 0.007(2)
C43 0.027(3) 0.029(3) 0.040(4) -0.003(2) 0.002(3) 0.008(2)
C45 0.035(3) 0.063(4) 0.017(3) -0.004(3) 0.005(3) 0.009(3)
C46 0.022(3) 0.031(3) 0.035(3) 0.002(2) -0.005(2) -0.002(2)
C47 0.028(3) 0.029(3) 0.031(3) 0.013(2) -0.006(2) 0.001(2)
C48 0.026(3) 0.043(3) 0.027(3) 0.009(2) 0.001(2) -0.002(2)
C49 0.029(3) 0.043(3) 0.032(3) 0.001(3) -0.005(3) -0.003(2)
C50 0.026(3) 0.068(4) 0.052(4) 0.023(3) -0.008(3) -0.001(3)
C51 0.034(3) 0.033(3) 0.044(4) 0.001(3) 0.008(3) -0.011(2)
C52 0.043(3) 0.024(3) 0.030(3) 0.002(2) -0.004(3) -0.016(2)
C53 0.057(4) 0.023(3) 0.038(4) 0.002(2) 0.006(3) -0.004(3)
C54 0.033(3) 0.026(3) 0.029(3) -0.003(2) -0.001(2) 0.001(2)
C55 0.035(3) 0.035(3) 0.035(3) 0.000(2) 0.000(3) -0.003(2)
C56 0.053(4) 0.043(3) 0.027(3) 0.004(3) 0.019(3) 0.011(3)
C57 0.067(4) 0.027(3) 0.041(4) 0.011(3) 0.010(3) 0.020(3)
C60 0.043(3) 0.027(3) 0.036(3) 0.002(2) 0.011(3) -0.001(2)
C61 0.033(3) 0.053(4) 0.045(4) -0.001(3) -0.016(3) -0.005(3)
C62 0.032(3) 0.059(4) 0.031(3) -0.008(3) -0.008(3) -0.006(3)
C63 0.051(4) 0.029(3) 0.031(3) 0.007(2) 0.017(3) 0.013(2)
C64 0.042(3) 0.039(3) 0.041(4) 0.004(3) 0.005(3) 0.017(3)
C65 0.027(3) 0.042(3) 0.045(4) -0.008(3) -0.005(3) -0.013(2)
C67 0.080(5) 0.045(3) 0.036(4) 0.021(3) 0.029(3) 0.023(3)
C68 0.036(3) 0.027(3) 0.065(4) -0.013(3) 0.006(3) -0.006(2)
Cl2 0.0277(7) 0.0180(6) 0.0305(7) -0.0011(5) 0.0015(5) 0.0032(5)
Cl1 0.0190(6) 0.0290(6) 0.0241(7) -0.0003(5) 0.0036(5) -0.0025(5)
P1 0.0182(6) 0.0192(6) 0.0194(7) -0.0003(5) 0.0003(5) 0.0009(5)
P2 0.0167(6) 0.0184(6) 0.0195(7) -0.0002(5) -0.0007(5) -0.0001(5)
P3 0.0201(7) 0.0232(7) 0.0246(7) -0.0013(5) 0.0020(5) 0.0011(5)
Os1 0.01501(9) 0.01615(9) 0.01722(10) -0.00034(9) 0.00039(6) 0.00031(8)
Cl1B 0.0990(13) 0.0434(9) 0.0486(10) 0.0111(7) 0.0310(9) 0.0190(8)
Cl1A 0.0561(10) 0.0692(11) 0.0856(14) -0.0329(10) -0.0114(10) 0.0148(8)
C1S 0.049(4) 0.030(3) 0.075(5) -0.014(3) 0.014(3) -0.004(3)
Cl3A 0.0858(14) 0.0957(14) 0.0610(12) 0.0133(10) 0.0053(11) 0.0001(11)
Cl3B 0.0739(13) 0.0675(12) 0.1233(19) 0.0061(11) 0.0309(13) -0.0053(9)
Cl2A 0.0642(13) 0.160(2) 0.0633(14) -0.0198(13) -0.0024(11) -0.0176(12)
Cl2B 0.0792(15) 0.1319(18) 0.0906(17) 0.0080(14) -0.0132(13) 0.0349(13)
C2S 0.062(5) 0.093(5) 0.069(5) 0.022(4) 0.015(4) -0.002(4)
C3S 0.076(5) 0.068(4) 0.046(4) -0.002(3) 0.011(4) -0.011(4)
F4 0.045(2) 0.110(3) 0.058(3) 0.033(2) -0.011(2) -0.0072(19)
F3 0.025(2) 0.158(4) 0.095(3) 0.048(3) 0.002(2) 0.013(2)
B1 0.049(4) 0.023(3) 0.054(5) -0.010(3) -0.001(4) 0.000(3)
F2 0.146(2) 0.147(2) 0.142(2) -0.0027(10) 0.0016(10) 0.0164(10)
F1 0.132(2) 0.129(2) 0.138(2) 0.0048(10) -0.0040(10) -0.0035(10)

loop_
_atom_type_symbol
_atom_type_description
_atom_type_scat_dispersion_real
_atom_type_scat_dispersion_imag
_atom_type_scat_source
C C 0.0033 0.0016 'International Tables Vol C Tables 4.2.6.8 and 6.1.1.4'
H H 0.0000 0.0000 'International Tables Vol C Tables 4.2.6.8 and 6.1.1.4'
B B 0.0013 0.0007 'International Tables Vol C Tables 4.2.6.8 and 6.1.1.4'
F F 0.0171 0.0103 'International Tables Vol C Tables 4.2.6.8 and 6.1.1.4'
P P 0.1023 0.0942 'International Tables Vol C Tables 4.2.6.8 and 6.1.1.4'
Cl Cl 0.1484 0.1585 'International Tables Vol C Tables 4.2.6.8 and 6.1.1.4'
Os Os -1.2165 7.6030 'International Tables Vol C Tables 4.2.6.8 and 6.1.1.4'

loop_
_geom_angle_atom_site_label_1
_geom_angle_atom_site_label_2
_geom_angle_atom_site_label_3
_geom_angle
C68 C324 C55 120.1(5)
C3 C4 C5 112.5(4)
C2 C3 C4 125.2(4)
C6 C313 C315 120.3(6)
C6 C03 C316 119.7(5)
C6 C03 P3 121.4(4)
C316 C03 P3 118.6(4)
C315 C314 C316 121.5(5)
C314 C315 C313 119.9(6)
C314 C316 C03 118.7(5)
C313 C6 C03 119.8(5)
C2 C1 Os1 179.6(4)
C3 C2 C1 121.5(4)
C3 C2 P3 119.1(3)
C1 C2 P3 119.2(3)
C14 C10 C46 118.5(4)
C14 C10 P2 123.2(3)
C46 C10 P2 118.3(3)
C63 C12 C35 119.1(4)
C63 C12 P1 122.5(4)
C35 C12 P1 118.4(3)
C41 C13 C28 119.0(4)
C41 C13 P1 124.3(3)
C28 C13 P1 116.7(3)
C10 C14 C24 121.1(4)
C43 C16 C18 120.3(5)
C29 C17 C49 119.1(4)
C29 C17 P1 120.9(3)
C49 C17 P1 119.9(4)
C36 C18 C16 119.0(4)
C36 C18 P2 121.0(4)
C16 C18 P2 120.0(3)
C37 C19 C20 119.3(4)
C37 C19 P3 121.6(4)
C20 C19 P3 118.9(3)
C61 C20 C19 119.5(5)
C34 C21 C45 120.7(5)
C48 C22 C25 120.3(5)
C52 C24 C14 120.0(5)
C34 C25 C22 117.8(5)
C34 C25 P2 123.2(4)
C22 C25 P2 118.9(3)
C53 C28 C13 120.3(5)
C17 C29 C51 120.2(4)
C54 C30 C55 120.7(4)
C54 C30 P3 120.5(4)
C55 C30 P3 118.7(4)
C52 C31 C46 120.2(4)
C56 C32 C35 120.7(5)
C21 C34 C25 121.4(5)
C32 C35 C12 120.4(4)
C47 C36 C18 120.0(5)
C38 C37 C19 120.1(5)
C37 C38 C50 119.7(5)
C43 C40 C47 120.2(4)
C13 C41 C64 121.0(5)
C40 C43 C16 120.3(5)
C48 C45 C21 118.7(5)
C31 C46 C10 120.5(4)
C40 C47 C36 120.2(5)
C45 C48 C22 121.0(5)
C62 C49 C17 120.2(5)
C61 C50 C38 120.5(5)
C65 C51 C29 119.8(5)
C31 C52 C24 119.6(4)
C28 C53 C57 120.1(5)
C60 C54 C30 118.9(5)
C324 C55 C30 118.4(5)
C32 C56 C67 118.9(5)
C64 C57 C53 120.0(5)
C68 C60 C54 121.0(5)
C50 C61 C20 120.8(5)
C65 C62 C49 120.3(5)
C12 C63 C67 119.6(5)
C57 C64 C41 119.6(5)
C51 C65 C62 120.4(5)
C56 C67 C63 121.1(5)
C60 C68 C324 120.8(5)
C17 P1 C12 101.6(2)
C17 P1 C13 106.6(2)
C12 P1 C13 102.1(2)
C17 P1 Os1 118.51(15)
C12 P1 Os1 115.99(14)
C13 P1 Os1 110.41(15)
C25 P2 C10 104.2(2)
C25 P2 C18 103.0(2)
C10 P2 C18 104.1(2)
C25 P2 Os1 114.50(14)
C10 P2 Os1 110.25(14)
C18 P2 Os1 119.35(14)
C19 P3 C03 109.3(2)
C19 P3 C30 109.7(2)
C03 P3 C30 109.2(2)
C19 P3 C2 108.3(2)
C03 P3 C2 108.9(2)
C30 P3 C2 111.4(2)
C1 Os1 P2 96.44(13)
C1 Os1 P1 95.45(13)
P2 Os1 P1 164.40(4)
C1 Os1 Cl1 169.56(13)
P2 Os1 Cl1 81.89(4)
P1 Os1 Cl1 84.58(4)
C1 Os1 Cl2 101.40(13)
P2 Os1 Cl2 94.59(4)
P1 Os1 Cl2 92.91(4)
Cl1 Os1 Cl2 89.02(4)
Cl1A C1S Cl1B 112.2(3)
Cl2A C2S Cl2B 112.3(4)
Cl3B C3S Cl3A 112.7(4)
F1 B1 F3 109.7(5)
F1 B1 F2 105.1(7)
F3 B1 F2 106.5(6)
F1 B1 F4 109.2(6)
F3 B1 F4 117.5(6)
F2 B1 F4 108.1(5)

loop_
_geom_bond_atom_site_label_1
_geom_bond_atom_site_label_2
_geom_bond_distance
C324 C68 1.365(7)
C324 C55 1.396(6)
C4 C3 1.493(6)
C4 C5 1.531(6)
C3 C2 1.349(6)
C313 C6 1.376(7)
C313 C315 1.376(8)
C03 C6 1.393(7)
C03 C316 1.398(6)
C03 P3 1.794(5)
C314 C315 1.365(8)
C314 C316 1.377(7)
C1 C2 1.445(6)
C1 Os1 1.721(4)
C2 P3 1.815(4)
C10 C14 1.371(6)
C10 C46 1.388(6)
C10 P2 1.821(4)
C12 C63 1.375(6)
C12 C35 1.379(6)
C12 P1 1.826(5)
C13 C41 1.385(6)
C13 C28 1.395(6)
C13 P1 1.829(4)
C14 C24 1.384(6)
C16 C43 1.379(6)
C16 C18 1.395(6)
C17 C29 1.384(6)
C17 C49 1.393(6)
C17 P1 1.817(4)
C18 C36 1.391(6)
C18 P2 1.831(4)
C19 C37 1.394(6)
C19 C20 1.402(6)
C19 P3 1.786(5)
C20 C61 1.376(7)
C21 C34 1.368(7)
C21 C45 1.388(7)
C22 C48 1.383(7)
C22 C25 1.401(6)
C24 C52 1.381(6)
C25 C34 1.389(6)
C25 P2 1.820(5)
C28 C53 1.377(6)
C29 C51 1.400(6)
C30 C54 1.387(6)
C30 C55 1.397(6)
C30 P3 1.804(5)
C31 C52 1.369(7)
C31 C46 1.388(6)
C32 C56 1.367(6)
C32 C35 1.378(6)
C36 C47 1.388(6)
C37 C38 1.381(7)
C38 C50 1.385(7)
C40 C43 1.374(7)
C40 C47 1.376(7)
C41 C64 1.387(6)
C45 C48 1.377(7)
C49 C62 1.384(6)
C50 C61 1.366(7)
C51 C65 1.371(7)
C53 C57 1.395(7)
C54 C60 1.373(6)
C56 C67 1.368(7)
C57 C64 1.378(7)
C60 C68 1.364(7)
C62 C65 1.372(7)
C63 C67 1.388(7)
Cl2 Os1 2.4816(10)
Cl1 Os1 2.4626(11)
P1 Os1 2.4161(12)
P2 Os1 2.4110(11)
Cl1B C1S 1.765(6)
Cl1A C1S 1.748(6)
Cl3A C3S 1.757(6)
Cl3B C3S 1.721(7)
Cl2A C2S 1.727(7)
Cl2B C2S 1.737(7)
F4 B1 1.340(7)
F3 B1 1.327(7)
B1 F1 1.325(7)
B1 F2 1.333(8)
